data_7047652
loop_
_publ_author_name
'Afolabi, Fatai'
'Souissi, Wided'
'Rivi\`ere, Guillaume'
'Lemaitre, Cl\'ement'
'Roe, S. Mark'
'Crickmore, Neil'
'Viseux, Eddy M. E.'

_publ_section_title
;
 Synthesis of novel heteroleptic delocalised cationic pyrazole gold
 complexes as potent HepG2 cytotoxic agents.
;
_journal_issue 43
_journal_name_full 'Dalton transactions (Cambridge, England : 2003)'
_journal_page_first 15338
_journal_page_last 15343
_journal_paper_doi 10.1039/c8dt02832j
_journal_volume 47
_journal_year 2018
_chemical_formula_moiety 'C22 H21 Au Br N3 P, Cl O4, C H2 Cl2'
_chemical_formula_sum 'C23 H23 Au Br Cl3 N3 O4 P'
_chemical_formula_weight 819.64
_space_group_crystal_system monoclinic
_space_group_IT_number 14
_space_group_name_Hall '-P 2ybc'
_space_group_name_H-M_alt 'P 1 21/c 1'
_symmetry_space_group_name_Hall '-P 2ybc'
_symmetry_space_group_name_H-M 'P 1 21/c 1'
_atom_sites_solution_hydrogens mixed
_atom_sites_solution_primary dual
_audit_creation_date 2018-04-20
_audit_creation_method
;
Olex2 1.2
(compiled 2018.04.18 svn.r3501 for OlexSys, GUI svn.r5488)
;
_audit_update_record
;
2018-07-06 deposited with the CCDC.
2018-09-26 downloaded from the CCDC.
;
_cell_angle_alpha 90
_cell_angle_beta 103.268(3)
_cell_angle_gamma 90
_cell_formula_units_Z 4
_cell_length_a 13.8129(4)
_cell_length_b 6.9184(2)
_cell_length_c 29.6985(9)
_cell_measurement_reflns_used 8392
_cell_measurement_temperature 173
_cell_measurement_theta_max 70.8280
_cell_measurement_theta_min 4.9890
_cell_volume 2762.33(14)
_computing_cell_refinement 'CrysAlisPro 1.171.38.46 (Rigaku OD, 2015)'
_computing_data_collection 'CrysAlisPro 1.171.38.46 (Rigaku OD, 2015)'
_computing_data_reduction 'CrysAlisPro 1.171.38.46 (Rigaku OD, 2015)'
_computing_molecular_graphics 'Olex2 (Dolomanov et al., 2009)'
_computing_publication_material 'Olex2 (Dolomanov et al., 2009)'
_computing_structure_refinement 'ShelXL (Sheldrick, 2015)'
_computing_structure_solution 'ShelXT (Sheldrick, 2015)'
_diffrn_ambient_temperature 173
_diffrn_detector 'CCD plate'
_diffrn_detector_area_resol_mean 16.1033
_diffrn_detector_type Eos
_diffrn_measured_fraction_theta_full 0.996
_diffrn_measured_fraction_theta_max 0.996
_diffrn_measurement_details
;
List of Runs (angles in degrees, time in seconds):

  # Type    Start    End  Width  t~exp~   \w     \q     \k     \f   Frames
#--------------------------------------------------------------------------
  1  \w   -106.00 -79.00   1.00   10.00    --  -36.75-178.00 -60.00   27
  2  \w    -84.00 -28.00   1.00   10.00    --  -36.75 114.00 -85.00   56
  3  \w    -84.00 -58.00   1.00   10.00    --  -36.75-178.00  30.00   26
  4  \w    -17.00  40.00   1.00   10.00    --   36.75 -57.00-150.00   57
  5  \w    -31.00   1.00   1.00   10.00    --   36.75 -38.00 -90.00   32
  6  \w     13.00  39.00   1.00   10.00    --   36.75  77.00-150.00   26
  7  \w     33.00  73.00   1.00   10.00    --   36.75-178.00 -90.00   40
  8  \w     26.00 106.00   1.00   10.00    --   36.75  38.00  90.00   80
  9  \w     28.00  76.00   1.00   10.00    --   36.75 -99.00 120.00   48
 10  \w    -30.00  22.00   1.00   10.00    --   36.75 -19.00 -90.00   52
 11  \w     23.00  54.00   1.00   10.00    --   36.75 -38.00 -90.00   31
 12  \w     32.00  66.00   1.00   10.00    --   36.75 -19.00 -90.00   34
 13  \w     38.00 123.00   1.00   60.00    --  107.00 -30.00-120.00   85
 14  \w     52.00  78.00   1.00   60.00    --  107.00-111.00  90.00   26
 15  \w    128.00 175.00   1.00   60.00    --  107.00  45.00  60.00   47
 16  \w     39.00  65.00   1.00   60.00    --  107.00 -95.00 120.00   26
 17  \w     52.00 141.00   1.00   60.00    --  107.00 -91.00 139.29   89
 18  \w     48.00  73.00   1.00   60.00    --  107.00 -93.00  -8.08   25
 19  \w    149.00 174.00   1.00   60.00    --  107.00  77.00 -90.00   25
 20  \w     44.00  77.00   1.00   60.00    --  107.00 -95.00  30.00   33
 21  \w    136.00 174.00   1.00   60.00    --  107.00  45.00 -90.00   38
 22  \w     78.00 137.00   1.00   60.00    --  107.00 -93.00-116.53   59
 23  \w     40.00 122.00   1.00   60.00    --  107.00 -45.00 120.00   82
 24  \w     90.00 119.00   1.00   60.00    --  107.00  45.00 -90.00   29
 25  \w     37.00 128.00   1.00   60.00    --  107.00 -30.00 -30.00   91
 26  \w     38.00  79.00   1.00   60.00    --  107.00 -95.00 -60.00   41
 27  \w     69.00 178.00   1.00   60.00    --  107.00  15.00-150.00  109
 28  \w     81.00 131.00   1.00   60.00    --  107.00 -93.00  -8.08   50
 29  \w     94.00 120.00   1.00   60.00    --  107.00 -93.00-146.13   26
 30  \w     85.00 110.00   1.00   60.00    --  107.00 -93.00  98.85   25
;
_diffrn_measurement_device 'four-circle diffractometer'
_diffrn_measurement_device_type 'Xcalibur, Eos, Gemini ultra'
_diffrn_measurement_method '\w scans'
_diffrn_orient_matrix_type 'CrysAlisPro convention (1999,Acta A55,543-557)'
_diffrn_orient_matrix_UB_11 0.0926990000
_diffrn_orient_matrix_UB_12 -0.0753377000
_diffrn_orient_matrix_UB_13 0.0348403000
_diffrn_orient_matrix_UB_21 -0.0327070000
_diffrn_orient_matrix_UB_22 0.1089761000
_diffrn_orient_matrix_UB_23 0.0392894000
_diffrn_orient_matrix_UB_31 -0.0588108000
_diffrn_orient_matrix_UB_32 -0.1788454000
_diffrn_orient_matrix_UB_33 0.0093066000
_diffrn_radiation_monochromator mirror
_diffrn_radiation_probe x-ray
_diffrn_radiation_type CuK\a
_diffrn_radiation_wavelength 1.54184
_diffrn_reflns_av_R_equivalents 0.0394
_diffrn_reflns_av_unetI/netI 0.0366
_diffrn_reflns_Laue_measured_fraction_full 0.996
_diffrn_reflns_Laue_measured_fraction_max 0.996
_diffrn_reflns_limit_h_max 16
_diffrn_reflns_limit_h_min -16
_diffrn_reflns_limit_k_max 6
_diffrn_reflns_limit_k_min -8
_diffrn_reflns_limit_l_max 35
_diffrn_reflns_limit_l_min -35
_diffrn_reflns_number 16828
_diffrn_reflns_point_group_measured_fraction_full 0.996
_diffrn_reflns_point_group_measured_fraction_max 0.996
_diffrn_reflns_theta_full 67.684
_diffrn_reflns_theta_max 68.235
_diffrn_reflns_theta_min 3.943
_diffrn_source 'fine-focus sealed X-ray tube'
_diffrn_source_type 'Enhance Ultra (Cu) X-ray Source'
_exptl_absorpt_coefficient_mu 15.222
_exptl_absorpt_correction_T_max 1.00000
_exptl_absorpt_correction_T_min 0.43519
_exptl_absorpt_correction_type multi-scan
_exptl_absorpt_process_details
;
CrysAlisPro 1.171.38.46 (Rigaku Oxford Diffraction, 2015)
Empirical absorption correction using spherical harmonics,
 implemented in SCALE3 ABSPACK scaling algorithm.
;
_exptl_crystal_colour colourless
_exptl_crystal_colour_primary colourless
_exptl_crystal_density_diffrn 1.971
_exptl_crystal_description needle
_exptl_crystal_F_000 1576
_exptl_crystal_recrystallization_method 'Re-crystallisation from solvent: DCM, hexane'
_exptl_crystal_size_max 0.36
_exptl_crystal_size_mid 0.08
_exptl_crystal_size_min 0.06
_refine_diff_density_max 3.262
_refine_diff_density_min -1.289
_refine_diff_density_rms 0.195
_refine_ls_extinction_method none
_refine_ls_goodness_of_fit_ref 1.152
_refine_ls_hydrogen_treatment constr
_refine_ls_matrix_type full
_refine_ls_number_parameters 327
_refine_ls_number_reflns 5048
_refine_ls_number_restraints 39
_refine_ls_restrained_S_all 1.168
_refine_ls_R_factor_all 0.0554
_refine_ls_R_factor_gt 0.0497
_refine_ls_shift/su_max 0.001
_refine_ls_shift/su_mean 0.000
_refine_ls_structure_factor_coef Fsqd
_refine_ls_weighting_details 'w=1/[\s^2^(Fo^2^)+(0.0575P)^2^+32.1063P] where P=(Fo^2^+2Fc^2^)/3'
_refine_ls_weighting_scheme calc
_refine_ls_wR_factor_gt 0.1424
_refine_ls_wR_factor_ref 0.1452
_reflns_Friedel_coverage 0.000
_reflns_number_gt 4473
_reflns_number_total 5048
_reflns_threshold_expression 'I > 2\s(I)'
_cod_data_source_file c8dt02832j2.cif
_cod_data_source_block v04af77d
_cod_depositor_comments 'Adding full bibliography for 7047652--7047655.cif.'
_cod_database_code 7047652
_shelx_shelxl_version_number 2014/7
_chemical_oxdiff_formula 'C H N O Cl Br Au P'
_shelx_space_group_comment
;
The symmetry employed for this shelxl refinement is uniquely defined
by the following loop, which should always be used as a source of
symmetry information in preference to the above space-group names.
They are only intended as comments.
;
_reflns_odcompleteness_completeness 99.91
_reflns_odcompleteness_iscentric 1
_reflns_odcompleteness_theta 66.97
_olex2_refinement_description
;
1. Fixed Uiso
 At 1.2 times of:
  All C(H) groups, All C(H,H) groups, All N(H,H) groups
 At 1.5 times of:
  All C(H,H,H) groups
2. Rigid body (RIGU) restrains
 Cl1, Cl1, Cl1, Cl1, Cl1, O1, O1, O2, O2, O3, O3, O4, O4
 with sigma for 1-2 distances of 0.004 and sigma for 1-3 distances of 0.004
 Cl2, Cl2, Cl3, Cl3, C27, C27, C27, C27, C27, H27A, H27A, H27B, H27B
 with sigma for 1-2 distances of 0.004 and sigma for 1-3 distances of 0.004
3.a Rotating group:
 N6(H6A,H6B)
3.b Secondary CH2 refined with riding coordinates:
 C27(H27A,H27B)
3.c Aromatic/amide H refined with riding coordinates:
 C5(H5), C12(H12), C13(H13), C14(H14), C15(H15), C16(H16), C17(H17), C18(H18),
 C19(H19), C20(H20), C21(H21), C22(H22), C23(H23), C24(H24), C25(H25), C26(H26)
3.d Idealised Me refined as rotating group:
 C8(H8A,H8B,H8C)
;
_olex2_date_sample_data_collection 2017-12-14
_olex2_submission_special_instructions 'No special instructions were received'
_oxdiff_exptl_absorpt_empirical_details
;
Empirical correction (ABSPACK) includes:
- Absorption correction using spherical harmonics
- Frame scaling
;
_oxdiff_exptl_absorpt_empirical_full_max 1.737
_oxdiff_exptl_absorpt_empirical_full_min 0.722

loop_
_space_group_symop_operation_xyz
'x, y, z'
'-x, y+1/2, -z+1/2'
'-x, -y, -z'
'x, -y-1/2, z-1/2'

loop_
_atom_site_label
_atom_site_type_symbol
_atom_site_fract_x
_atom_site_fract_y
_atom_site_fract_z
_atom_site_U_iso_or_equiv
_atom_site_adp_type
_atom_site_occupancy
_atom_site_site_symmetry_order
_atom_site_calc_flag
_atom_site_refinement_flags_posn
_atom_site_refinement_flags_adp
Au1 Au 0.22149(3) 0.34614(6) 0.60207(2) 0.03231(14) Uani 1 1 d . .
Br7 Br 0.10719(9) -0.36261(16) 0.49155(4) 0.0472(3) Uani 1 1 d . .
P1 P 0.20987(16) 0.5726(3) 0.65418(7) 0.0279(4) Uani 1 1 d . .
N1 N 0.2248(6) 0.1235(11) 0.5566(3) 0.0348(17) Uani 1 1 d . .
N2 N 0.3092(6) 0.0289(12) 0.5525(3) 0.0361(17) Uani 1 1 d . .
N6 N 0.3514(7) -0.2730(16) 0.5225(4) 0.058(3) Uani 1 1 d . .
H6A H 0.3206 -0.3743 0.5072 0.070 Uiso 1 1 d GR .
H6B H 0.3900 -0.2204 0.5057 0.070 Uiso 1 1 d GR .
C3 C 0.2857(7) -0.1409(14) 0.5298(3) 0.036(2) Uani 1 1 d . .
C4 C 0.1821(7) -0.1553(13) 0.5204(3) 0.0335(19) Uani 1 1 d . .
C5 C 0.1485(7) 0.0140(15) 0.5373(3) 0.037(2) Uani 1 1 d . .
H5 H 0.0807 0.0455 0.5353 0.045 Uiso 1 1 calc R .
C8 C 0.4059(8) 0.1195(17) 0.5679(4) 0.051(3) Uani 1 1 d . .
H8A H 0.4065 0.2433 0.5520 0.076 Uiso 1 1 calc GR .
H8B H 0.4573 0.0346 0.5609 0.076 Uiso 1 1 calc GR .
H8C H 0.4193 0.1418 0.6014 0.076 Uiso 1 1 calc GR .
C9 C 0.3245(7) 0.7050(14) 0.6752(3) 0.0334(19) Uani 1 1 d . .
C10 C 0.1813(7) 0.4700(13) 0.7059(3) 0.0307(18) Uani 1 1 d . .
C11 C 0.1098(6) 0.7418(14) 0.6325(3) 0.0310(18) Uani 1 1 d . .
C12 C 0.3399(7) 0.8086(14) 0.7171(3) 0.038(2) Uani 1 1 d . .
H12 H 0.2907 0.8072 0.7348 0.045 Uiso 1 1 calc R .
C13 C 0.4271(8) 0.9126(15) 0.7324(4) 0.045(2) Uani 1 1 d . .
H13 H 0.4378 0.9836 0.7605 0.053 Uiso 1 1 calc R .
C14 C 0.4984(8) 0.9123(16) 0.7064(4) 0.047(3) Uani 1 1 d . .
H14 H 0.5577 0.9851 0.7168 0.057 Uiso 1 1 calc R .
C15 C 0.4855(8) 0.8091(17) 0.6660(4) 0.047(3) Uani 1 1 d . .
H15 H 0.5359 0.8091 0.6490 0.057 Uiso 1 1 calc R .
C16 C 0.3970(7) 0.7029(14) 0.6499(4) 0.038(2) Uani 1 1 d . .
H16 H 0.3874 0.6308 0.6220 0.045 Uiso 1 1 calc R .
C17 C 0.2447(7) 0.3334(15) 0.7305(4) 0.041(2) Uani 1 1 d . .
H17 H 0.3008 0.2917 0.7197 0.049 Uiso 1 1 calc R .
C18 C 0.2271(8) 0.2577(17) 0.7706(4) 0.047(2) Uani 1 1 d . .
H18 H 0.2713 0.1638 0.7874 0.057 Uiso 1 1 calc R .
C19 C 0.1445(9) 0.3178(16) 0.7869(4) 0.048(3) Uani 1 1 d . .
H19 H 0.1333 0.2678 0.8150 0.058 Uiso 1 1 calc R .
C20 C 0.0802(9) 0.4499(19) 0.7617(4) 0.055(3) Uani 1 1 d . .
H20 H 0.0230 0.4891 0.7720 0.066 Uiso 1 1 calc R .
C21 C 0.0981(8) 0.5266(16) 0.7212(4) 0.045(2) Uani 1 1 d . .
H21 H 0.0533 0.6183 0.7040 0.054 Uiso 1 1 calc R .
C22 C 0.0256(7) 0.6692(15) 0.6026(3) 0.039(2) Uani 1 1 d . .
H22 H 0.0238 0.5393 0.5920 0.047 Uiso 1 1 calc R .
C23 C -0.0566(7) 0.7906(17) 0.5882(4) 0.044(2) Uani 1 1 d . .
H23 H -0.1149 0.7420 0.5679 0.053 Uiso 1 1 calc R .
C24 C -0.0545(8) 0.9786(16) 0.6030(4) 0.044(2) Uani 1 1 d . .
H24 H -0.1104 1.0602 0.5925 0.052 Uiso 1 1 calc R .
C25 C 0.0289(7) 1.0483(15) 0.6331(4) 0.041(2) Uani 1 1 d . .
H25 H 0.0296 1.1776 0.6439 0.049 Uiso 1 1 calc R .
C26 C 0.1123(7) 0.9329(14) 0.6478(3) 0.036(2) Uani 1 1 d . .
H26 H 0.1702 0.9832 0.6681 0.043 Uiso 1 1 calc R .
Cl1 Cl 0.6459(2) -0.2610(5) 0.56193(10) 0.0585(7) Uani 1 1 d . U
O1 O 0.6010(14) -0.098(2) 0.5421(6) 0.142(5) Uani 1 1 d . U
O2 O 0.6959(9) -0.2357(19) 0.6081(4) 0.090(3) Uani 1 1 d . U
O3 O 0.7032(8) -0.3584(17) 0.5359(4) 0.089(3) Uani 1 1 d . U
O4 O 0.5624(11) -0.381(3) 0.5626(6) 0.138(5) Uani 1 1 d . U
Cl2 Cl 0.8322(3) 0.3502(6) 0.6582(2) 0.1102(18) Uani 1 1 d . U
Cl3 Cl 0.6250(3) 0.2857(7) 0.65783(16) 0.0945(14) Uani 1 1 d . U
C27 C 0.7185(12) 0.256(3) 0.6280(6) 0.080(4) Uani 1 1 d . U
H27A H 0.6986 0.3219 0.5976 0.096 Uiso 1 1 calc R U
H27B H 0.7265 0.1170 0.6222 0.096 Uiso 1 1 calc R U

loop_
_atom_site_aniso_label
_atom_site_aniso_U_11
_atom_site_aniso_U_22
_atom_site_aniso_U_33
_atom_site_aniso_U_23
_atom_site_aniso_U_13
_atom_site_aniso_U_12
Au1 0.0370(2) 0.0296(2) 0.0309(2) -0.00695(15) 0.00880(15) -0.00098(15)
Br7 0.0526(6) 0.0386(6) 0.0485(6) -0.0158(5) 0.0077(5) -0.0084(5)
P1 0.0304(10) 0.0263(11) 0.0269(10) -0.0041(8) 0.0062(8) -0.0005(9)
N1 0.034(4) 0.036(4) 0.035(4) -0.009(3) 0.010(3) 0.005(3)
N2 0.031(4) 0.039(4) 0.040(4) -0.009(4) 0.010(3) 0.001(3)
N6 0.043(5) 0.063(6) 0.069(6) -0.027(5) 0.014(5) 0.013(5)
C3 0.038(5) 0.036(5) 0.033(5) -0.009(4) 0.005(4) 0.009(4)
C4 0.039(5) 0.030(5) 0.032(4) -0.009(4) 0.008(4) -0.005(4)
C5 0.030(5) 0.045(6) 0.037(5) -0.013(4) 0.009(4) 0.002(4)
C8 0.033(5) 0.055(7) 0.063(7) -0.015(6) 0.008(5) -0.005(5)
C9 0.030(4) 0.037(5) 0.033(4) 0.000(4) 0.006(4) -0.001(4)
C10 0.035(4) 0.026(4) 0.031(4) -0.003(4) 0.008(4) -0.006(4)
C11 0.030(4) 0.035(5) 0.027(4) -0.005(4) 0.006(3) 0.002(4)
C12 0.036(5) 0.038(5) 0.037(5) -0.004(4) 0.005(4) -0.003(4)
C13 0.046(6) 0.038(5) 0.043(5) -0.006(4) -0.005(4) -0.002(4)
C14 0.042(5) 0.037(5) 0.061(7) 0.010(5) 0.005(5) -0.012(4)
C15 0.038(5) 0.053(7) 0.054(6) 0.009(5) 0.016(5) -0.007(5)
C16 0.042(5) 0.031(5) 0.043(5) 0.000(4) 0.014(4) -0.005(4)
C17 0.034(5) 0.042(6) 0.045(5) 0.006(5) 0.007(4) 0.001(4)
C18 0.049(6) 0.045(6) 0.046(6) 0.014(5) 0.006(5) 0.003(5)
C19 0.066(7) 0.045(6) 0.038(5) 0.010(5) 0.022(5) -0.003(5)
C20 0.059(7) 0.063(8) 0.054(7) 0.017(6) 0.034(6) 0.014(6)
C21 0.046(6) 0.042(6) 0.049(6) 0.009(5) 0.018(5) 0.009(5)
C22 0.035(5) 0.043(6) 0.037(5) -0.007(4) 0.004(4) 0.002(4)
C23 0.032(5) 0.057(7) 0.040(5) -0.012(5) 0.000(4) -0.001(5)
C24 0.041(5) 0.048(6) 0.042(5) 0.007(5) 0.011(4) 0.009(5)
C25 0.044(5) 0.032(5) 0.048(5) 0.000(4) 0.014(4) 0.006(4)
C26 0.042(5) 0.030(5) 0.035(5) -0.006(4) 0.009(4) -0.002(4)
Cl1 0.0494(14) 0.0727(19) 0.0534(15) -0.0089(14) 0.0118(12) 0.0212(14)
O1 0.189(12) 0.138(8) 0.109(9) 0.018(7) 0.055(8) 0.092(8)
O2 0.098(7) 0.098(8) 0.069(5) -0.019(5) 0.008(4) 0.014(6)
O3 0.063(5) 0.106(8) 0.096(7) -0.050(6) 0.017(5) 0.016(5)
O4 0.094(7) 0.188(11) 0.130(11) -0.012(8) 0.021(7) -0.024(7)
Cl2 0.073(2) 0.068(2) 0.188(5) -0.045(3) 0.025(3) 0.0066(19)
Cl3 0.099(3) 0.110(3) 0.087(3) -0.022(2) 0.046(2) -0.042(3)
C27 0.088(7) 0.085(10) 0.076(8) -0.012(8) 0.036(6) -0.019(7)

loop_
_atom_type_symbol
_atom_type_description
_atom_type_scat_dispersion_real
_atom_type_scat_dispersion_imag
_atom_type_scat_source
C C 0.0181 0.0091 'International Tables Vol C Tables 4.2.6.8 and 6.1.1.4'
H H 0.0000 0.0000 'International Tables Vol C Tables 4.2.6.8 and 6.1.1.4'
Au Au -4.4197 7.2980 'International Tables Vol C Tables 4.2.6.8 and 6.1.1.4'
Br Br -0.6763 1.2805 'International Tables Vol C Tables 4.2.6.8 and 6.1.1.4'
Cl Cl 0.3639 0.7018 'International Tables Vol C Tables 4.2.6.8 and 6.1.1.4'
N N 0.0311 0.0180 'International Tables Vol C Tables 4.2.6.8 and 6.1.1.4'
O O 0.0492 0.0322 'International Tables Vol C Tables 4.2.6.8 and 6.1.1.4'
P P 0.2955 0.4335 'International Tables Vol C Tables 4.2.6.8 and 6.1.1.4'

loop_
_geom_angle_atom_site_label_1
_geom_angle_atom_site_label_2
_geom_angle_atom_site_label_3
_geom_angle
N1 Au1 P1 175.3(2)
C9 P1 Au1 113.4(3)
C9 P1 C10 104.4(4)
C9 P1 C11 109.3(4)
C10 P1 Au1 112.1(3)
C11 P1 Au1 112.2(3)
C11 P1 C10 104.9(4)
N2 N1 Au1 124.4(6)
C5 N1 Au1 125.5(6)
C5 N1 N2 107.4(8)
N1 N2 C8 120.5(8)
C3 N2 N1 110.3(8)
C3 N2 C8 128.9(8)
H6A N6 H6B 108.3
C3 N6 H6A 111.0
C3 N6 H6B 109.1
N2 C3 C4 106.1(8)
N6 C3 N2 125.3(9)
N6 C3 C4 128.3(9)
C3 C4 Br7 125.6(7)
C5 C4 Br7 128.2(7)
C5 C4 C3 106.2(8)
N1 C5 C4 109.9(8)
N1 C5 H5 125.0
C4 C5 H5 125.0
N2 C8 H8A 109.5
N2 C8 H8B 109.5
N2 C8 H8C 109.5
H8A C8 H8B 109.5
H8A C8 H8C 109.5
H8B C8 H8C 109.5
C12 C9 P1 120.2(7)
C16 C9 P1 119.6(7)
C16 C9 C12 120.2(9)
C17 C10 P1 118.8(7)
C17 C10 C21 119.5(9)
C21 C10 P1 121.7(7)
C22 C11 P1 116.9(7)
C22 C11 C26 120.4(9)
C26 C11 P1 122.4(7)
C9 C12 H12 120.1
C13 C12 C9 119.8(10)
C13 C12 H12 120.1
C12 C13 H13 120.3
C14 C13 C12 119.5(10)
C14 C13 H13 120.3
C13 C14 H14 119.3
C15 C14 C13 121.5(10)
C15 C14 H14 119.3
C14 C15 H15 120.1
C14 C15 C16 119.7(10)
C16 C15 H15 120.1
C9 C16 C15 119.3(10)
C9 C16 H16 120.3
C15 C16 H16 120.3
C10 C17 H17 119.8
C18 C17 C10 120.3(10)
C18 C17 H17 119.8
C17 C18 H18 119.8
C17 C18 C19 120.4(10)
C19 C18 H18 119.8
C18 C19 H19 120.5
C20 C19 C18 119.1(10)
C20 C19 H19 120.5
C19 C20 H20 119.8
C19 C20 C21 120.4(10)
C21 C20 H20 119.8
C10 C21 H21 119.9
C20 C21 C10 120.2(10)
C20 C21 H21 119.9
C11 C22 H22 120.6
C11 C22 C23 118.8(10)
C23 C22 H22 120.6
C22 C23 H23 119.5
C24 C23 C22 121.0(9)
C24 C23 H23 119.5
C23 C24 H24 120.2
C23 C24 C25 119.7(10)
C25 C24 H24 120.2
C24 C25 H25 119.5
C24 C25 C26 121.0(10)
C26 C25 H25 119.5
C11 C26 H26 120.5
C25 C26 C11 119.1(9)
C25 C26 H26 120.5
O1 Cl1 O2 113.3(10)
O1 Cl1 O3 114.9(9)
O1 Cl1 O4 101.6(11)
O2 Cl1 O3 112.7(7)
O2 Cl1 O4 106.2(9)
O3 Cl1 O4 106.8(9)
Cl2 C27 H27A 109.1
Cl2 C27 H27B 109.1
Cl3 C27 Cl2 112.3(9)
Cl3 C27 H27A 109.1
Cl3 C27 H27B 109.1
H27A C27 H27B 107.9

loop_
_geom_bond_atom_site_label_1
_geom_bond_atom_site_label_2
_geom_bond_distance
Au1 P1 2.234(2)
Au1 N1 2.056(7)
Br7 C4 1.859(9)
P1 C9 1.812(9)
P1 C10 1.816(9)
P1 C11 1.813(9)
N1 N2 1.367(11)
N1 C5 1.317(12)
N2 C3 1.357(12)
N2 C8 1.451(13)
N6 H6A 0.8890
N6 H6B 0.8884
N6 C3 1.340(13)
C3 C4 1.398(13)
C4 C5 1.395(13)
C5 H5 0.9500
C8 H8A 0.9800
C8 H8B 0.9800
C8 H8C 0.9800
C9 C12 1.409(13)
C9 C16 1.382(13)
C10 C17 1.379(14)
C10 C21 1.386(13)
C11 C22 1.386(13)
C11 C26 1.396(13)
C12 H12 0.9500
C12 C13 1.387(14)
C13 H13 0.9500
C13 C14 1.383(16)
C14 H14 0.9500
C14 C15 1.372(17)
C15 H15 0.9500
C15 C16 1.412(14)
C16 H16 0.9500
C17 H17 0.9500
C17 C18 1.371(15)
C18 H18 0.9500
C18 C19 1.401(16)
C19 H19 0.9500
C19 C20 1.372(16)
C20 H20 0.9500
C20 C21 1.386(15)
C21 H21 0.9500
C22 H22 0.9500
C22 C23 1.398(14)
C23 H23 0.9500
C23 C24 1.371(16)
C24 H24 0.9500
C24 C25 1.373(15)
C25 H25 0.9500
C25 C26 1.387(14)
C26 H26 0.9500
Cl1 O1 1.358(15)
Cl1 O2 1.398(11)
Cl1 O3 1.398(10)
Cl1 O4 1.425(16)
Cl2 C27 1.746(17)
Cl3 C27 1.738(15)
C27 H27A 0.9900
C27 H27B 0.9900
